data_1517709
loop_
_publ_author_name
'Lutong Jin'
'Xitao Liu'
'Xinqiang Wang'
'Luning Wang'
'Guanghui Zhang'
'Luyi Zhu, Dong Xu'

_publ_section_title
;
 Magnetic dimer and tetramer based on dmit - Preparation, crystal
 structures, physicochemical characterization and magnetic properties
;
_journal_name_full
;
Inorganica Chimica Acta
;
_journal_page_first 68
_journal_page_last 76
_journal_volume 404
_journal_year 2013
_chemical_formula_moiety 'C20 H20 P, C6 Ni S10'
_chemical_formula_sum 'C26 H20 Ni P S10'
_chemical_formula_weight 742.70
_space_group_IT_number 14
_symmetry_cell_setting monoclinic
_symmetry_space_group_name_Hall '-P 2ybc'
_symmetry_space_group_name_H-M 'P 1 21/c 1'
_atom_sites_solution_hydrogens geom
_atom_sites_solution_primary direct
_atom_sites_solution_secondary difmap
_cell_angle_alpha 90.00
_cell_angle_beta 124.472(2)
_cell_angle_gamma 90.00
_cell_formula_units_Z 4
_cell_length_a 17.1280(5)
_cell_length_b 10.0072(3)
_cell_length_c 22.2536(7)
_cell_measurement_reflns_used 3704
_cell_measurement_temperature 296(2)
_cell_measurement_theta_max 23.2163
_cell_measurement_theta_min 2.3183
_cell_volume 3144.55(18)
_computing_cell_refinement 'APEX2 Software Suite (Bruker,2005)'
_computing_data_collection 'APEX2 Software Suite (Bruker,2005)'
_computing_data_reduction 'APEX2 Software Suite (Bruker,2005)'
_computing_molecular_graphics 'SHELXTL (Bruker, 1997)'
_computing_publication_material 'WINGX (Farrugia,1999)'
_computing_structure_refinement 'SHELXL-97 (Sheldrick, 1997)'
_computing_structure_solution 'SHELXS-97 (Sheldrick, 1990)'
_diffrn_ambient_temperature 296(2)
_diffrn_measured_fraction_theta_full 0.989
_diffrn_measured_fraction_theta_max 0.989
_diffrn_measurement_device_type 'Bruker APEX2 CCD area-detector diffractometer'
_diffrn_measurement_method '\f and \w scans'
_diffrn_radiation_monochromator graphite
_diffrn_radiation_source 'fine-focus sealed tube'
_diffrn_radiation_type MoK\a
_diffrn_radiation_wavelength 0.71073
_diffrn_reflns_av_R_equivalents 0.0486
_diffrn_reflns_av_sigmaI/netI 0.0708
_diffrn_reflns_limit_h_max 22
_diffrn_reflns_limit_h_min -22
_diffrn_reflns_limit_k_max 12
_diffrn_reflns_limit_k_min -11
_diffrn_reflns_limit_l_max 28
_diffrn_reflns_limit_l_min -24
_diffrn_reflns_number 23769
_diffrn_reflns_theta_full 27.41
_diffrn_reflns_theta_max 27.41
_diffrn_reflns_theta_min 1.44
_diffrn_standards_number 0
_exptl_absorpt_coefficient_mu 1.350
_exptl_absorpt_correction_T_max 0.8548
_exptl_absorpt_correction_T_min 0.8130
_exptl_absorpt_correction_type multi-scan
_exptl_absorpt_process_details 'APEX2 Software Suite (Bruker,2005)'
_exptl_crystal_colour black
_exptl_crystal_density_diffrn 1.569
_exptl_crystal_density_method 'not measured'
_exptl_crystal_description prism
_exptl_crystal_F_000 1516
_exptl_crystal_size_max 0.16
_exptl_crystal_size_mid 0.14
_exptl_crystal_size_min 0.12
_refine_diff_density_max 0.276
_refine_diff_density_min -0.239
_refine_diff_density_rms 0.056
_refine_ls_extinction_method none
_refine_ls_goodness_of_fit_ref 0.968
_refine_ls_hydrogen_treatment constr
_refine_ls_matrix_type full
_refine_ls_number_parameters 344
_refine_ls_number_reflns 7074
_refine_ls_number_restraints 0
_refine_ls_restrained_S_all 0.968
_refine_ls_R_factor_all 0.1184
_refine_ls_R_factor_gt 0.0422
_refine_ls_shift/su_max 0.001
_refine_ls_shift/su_mean 0.000
_refine_ls_structure_factor_coef Fsqd
_refine_ls_weighting_details 'calc w=1/[\s^2^(Fo^2^)+(0.0317P)^2^+0.0000P] where P=(Fo^2^+2Fc^2^)/3'
_refine_ls_weighting_scheme calc
_refine_ls_wR_factor_gt 0.0721
_refine_ls_wR_factor_ref 0.0915
_reflns_number_gt 3423
_reflns_number_total 7074
_reflns_threshold_expression >2sigma(I)
_cod_data_source_file ICA-2013-404-68-76.cif
_cod_data_source_block x1
_cod_original_sg_symbol_H-M P2(1)/c
_cod_database_code 1517709

loop_
_symmetry_equiv_pos_as_xyz
'x, y, z'
'-x, y+1/2, -z+1/2'
'-x, -y, -z'
'x, -y-1/2, z-1/2'

loop_
_atom_site_label
_atom_site_type_symbol
_atom_site_fract_x
_atom_site_fract_y
_atom_site_fract_z
_atom_site_U_iso_or_equiv
_atom_site_adp_type
_atom_site_occupancy
_atom_site_symmetry_multiplicity
_atom_site_calc_flag
_atom_site_refinement_flags
C1 C 1.2592(2) 1.0566(3) 0.95857(16) 0.0647(10) Uani 1 1 d .
C2 C 1.0901(2) 1.0115(3) 0.92907(17) 0.0594(9) Uani 1 1 d .
C3 C 1.1405(2) 0.8986(3) 0.96405(16) 0.0556(9) Uani 1 1 d .
C4 C 0.7497(2) 0.7758(3) 0.89143(16) 0.0553(9) Uani 1 1 d .
C5 C 0.7982(2) 0.6639(3) 0.92665(16) 0.0560(9) Uani 1 1 d .
C6 C 0.6235(2) 0.6168(3) 0.88366(17) 0.0626(9) Uani 1 1 d .
C7 C 0.3260(2) 0.9738(3) 0.78999(16) 0.0534(8) Uani 1 1 d .
C8 C 0.4222(2) 0.9539(4) 0.82672(19) 0.0717(10) Uani 1 1 d .
H8 H 0.4466 0.8677 0.8390 0.086 Uiso 1 1 calc R
C9 C 0.4825(3) 1.0603(4) 0.8453(2) 0.0905(13) Uani 1 1 d .
H9 H 0.5473 1.0456 0.8699 0.109 Uiso 1 1 calc R
C10 C 0.4484(3) 1.1857(4) 0.8281(2) 0.0899(13) Uani 1 1 d .
H10 H 0.4898 1.2572 0.8413 0.108 Uiso 1 1 calc R
C11 C 0.2912(3) 1.1031(4) 0.77189(19) 0.0749(11) Uani 1 1 d .
H11 H 0.2265 1.1189 0.7468 0.090 Uiso 1 1 calc R
C12 C 0.3534(4) 1.2084(4) 0.7914(2) 0.0885(13) Uani 1 1 d .
H12 H 0.3303 1.2954 0.7794 0.106 Uiso 1 1 calc R
C13 C 0.3639(3) 0.5197(5) 0.9393(3) 0.0855(13) Uani 1 1 d .
H13 H 0.3846 0.4560 0.9758 0.103 Uiso 1 1 calc R
C14 C 0.3921(3) 0.6497(5) 0.9576(2) 0.0838(12) Uani 1 1 d .
H14 H 0.4331 0.6737 1.0063 0.101 Uiso 1 1 calc R
C15 C 0.3597(2) 0.7455(4) 0.9038(2) 0.0677(10) Uani 1 1 d .
H15 H 0.3777 0.8343 0.9163 0.081 Uiso 1 1 calc R
C16 C 0.3001(2) 0.7088(3) 0.83095(18) 0.0504(8) Uani 1 1 d .
C17 C 0.2730(2) 0.5768(4) 0.8136(2) 0.0661(10) Uani 1 1 d .
H17 H 0.2325 0.5515 0.7651 0.079 Uiso 1 1 calc R
C18 C 0.3056(3) 0.4826(4) 0.8678(3) 0.0773(11) Uani 1 1 d .
H18 H 0.2879 0.3936 0.8557 0.093 Uiso 1 1 calc R
C19 C 0.1344(2) 0.8733(3) 0.73863(19) 0.0622(10) Uani 1 1 d .
C20 C 0.1074(2) 0.8331(4) 0.78401(19) 0.0740(11) Uani 1 1 d .
H20 H 0.1497 0.7858 0.8264 0.089 Uiso 1 1 calc R
C21 C 0.0186(3) 0.8625(5) 0.7668(2) 0.0923(14) Uani 1 1 d .
H21 H 0.0005 0.8344 0.7971 0.111 Uiso 1 1 calc R
C22 C -0.0430(3) 0.9332(5) 0.7050(3) 0.1017(15) Uani 1 1 d .
H22 H -0.1025 0.9555 0.6941 0.122 Uiso 1 1 calc R
C23 C -0.0180(3) 0.9715(5) 0.6592(3) 0.1089(16) Uani 1 1 d .
H23 H -0.0606 1.0193 0.6171 0.131 Uiso 1 1 calc R
C24 C 0.0702(3) 0.9398(4) 0.6751(2) 0.0953(14) Uani 1 1 d .
H24 H 0.0862 0.9633 0.6430 0.114 Uiso 1 1 calc R
C25 C 0.2348(2) 0.7686(3) 0.67922(15) 0.0615(9) Uani 1 1 d .
H25A H 0.1942 0.6905 0.6632 0.074 Uiso 1 1 calc R
H25B H 0.2022 0.8358 0.6413 0.074 Uiso 1 1 calc R
C26 C 0.3254(2) 0.7306(3) 0.68616(18) 0.0746(11) Uani 1 1 d .
H26A H 0.3648 0.8082 0.6990 0.112 Uiso 1 1 calc R
H26B H 0.3102 0.6956 0.6405 0.112 Uiso 1 1 calc R
H26C H 0.3585 0.6639 0.7234 0.112 Uiso 1 1 calc R
Ni1 Ni 0.94692(3) 0.83588(4) 0.93104(2) 0.05811(15) Uani 1 1 d .
P1 P 0.24917(6) 0.83167(9) 0.76021(4) 0.0535(2) Uani 1 1 d .
S1 S 1.35181(7) 1.12009(11) 0.96588(6) 0.0912(4) Uani 1 1 d .
S2 S 1.15046(7) 1.13598(10) 0.91680(5) 0.0779(3) Uani 1 1 d .
S3 S 1.25780(6) 0.89922(10) 0.99147(5) 0.0677(3) Uani 1 1 d .
S4 S 0.97357(6) 1.02442(10) 0.89818(5) 0.0709(3) Uani 1 1 d .
S5 S 1.09000(6) 0.76559(9) 0.97867(5) 0.0633(3) Uani 1 1 d .
S6 S 0.80423(6) 0.90792(9) 0.88035(5) 0.0683(3) Uani 1 1 d .
S7 S 0.91676(6) 0.64787(9) 0.96252(5) 0.0700(3) Uani 1 1 d .
S8 S 0.73242(6) 0.53778(9) 0.93289(5) 0.0733(3) Uani 1 1 d .
S9 S 0.62989(6) 0.77594(9) 0.85653(5) 0.0696(3) Uani 1 1 d .
S10 S 0.52473(7) 0.55039(11) 0.86479(6) 0.0876(3) Uani 1 1 d .

loop_
_atom_site_aniso_label
_atom_site_aniso_U_11
_atom_site_aniso_U_22
_atom_site_aniso_U_33
_atom_site_aniso_U_23
_atom_site_aniso_U_13
_atom_site_aniso_U_12
C1 0.072(2) 0.073(3) 0.054(2) -0.0023(19) 0.0381(19) -0.0034(19)
C2 0.063(2) 0.059(2) 0.053(2) -0.0036(19) 0.0312(18) 0.0023(19)
C3 0.0520(19) 0.068(3) 0.045(2) -0.0045(18) 0.0265(16) 0.0034(18)
C4 0.0544(19) 0.055(2) 0.055(2) 0.0017(18) 0.0301(17) 0.0090(17)
C5 0.058(2) 0.056(2) 0.057(2) -0.0007(19) 0.0339(17) 0.0075(18)
C6 0.065(2) 0.065(3) 0.059(2) 0.0013(19) 0.0352(18) 0.0051(18)
C7 0.060(2) 0.050(2) 0.048(2) -0.0028(18) 0.0291(18) 0.0027(18)
C8 0.062(2) 0.053(2) 0.083(3) -0.003(2) 0.031(2) -0.006(2)
C9 0.073(3) 0.073(3) 0.101(3) -0.006(3) 0.034(2) -0.017(3)
C10 0.109(4) 0.067(3) 0.088(3) -0.010(3) 0.052(3) -0.026(3)
C11 0.091(3) 0.064(3) 0.073(3) 0.009(2) 0.048(2) 0.016(2)
C12 0.139(4) 0.045(3) 0.098(3) 0.009(2) 0.078(3) 0.008(3)
C13 0.095(3) 0.086(4) 0.090(4) 0.034(3) 0.061(3) 0.026(3)
C14 0.087(3) 0.104(4) 0.054(3) 0.016(3) 0.036(2) 0.025(3)
C15 0.075(2) 0.070(3) 0.056(3) 0.003(2) 0.036(2) 0.012(2)
C16 0.0511(19) 0.051(2) 0.054(2) 0.0043(19) 0.0327(18) 0.0046(17)
C17 0.066(2) 0.067(3) 0.071(3) 0.004(2) 0.042(2) -0.001(2)
C18 0.089(3) 0.061(3) 0.098(4) 0.007(3) 0.063(3) 0.001(2)
C19 0.049(2) 0.075(3) 0.060(2) 0.003(2) 0.0301(19) 0.0067(18)
C20 0.055(2) 0.105(3) 0.060(2) -0.007(2) 0.031(2) 0.006(2)
C21 0.062(3) 0.138(4) 0.084(3) -0.018(3) 0.046(2) 0.003(3)
C22 0.063(3) 0.122(4) 0.113(4) -0.015(3) 0.046(3) 0.018(3)
C23 0.067(3) 0.123(4) 0.117(4) 0.043(3) 0.040(3) 0.033(3)
C24 0.068(3) 0.123(4) 0.092(3) 0.048(3) 0.044(2) 0.031(3)
C25 0.060(2) 0.073(3) 0.048(2) -0.0072(18) 0.0276(17) -0.0097(18)
C26 0.076(2) 0.092(3) 0.067(2) -0.014(2) 0.048(2) -0.002(2)
Ni1 0.0519(3) 0.0611(3) 0.0566(3) -0.0001(2) 0.0279(2) 0.0093(2)
P1 0.0488(5) 0.0596(6) 0.0508(6) 0.0001(5) 0.0274(4) 0.0021(4)
S1 0.0863(7) 0.1036(9) 0.0960(8) 0.0014(7) 0.0589(7) -0.0133(6)
S2 0.0798(7) 0.0688(7) 0.0873(7) 0.0076(6) 0.0486(6) 0.0048(5)
S3 0.0553(5) 0.0816(7) 0.0642(6) 0.0036(5) 0.0326(5) 0.0055(5)
S4 0.0625(6) 0.0676(7) 0.0801(7) 0.0126(6) 0.0389(5) 0.0169(5)
S5 0.0528(5) 0.0632(6) 0.0653(6) 0.0064(5) 0.0283(5) 0.0096(4)
S6 0.0548(5) 0.0597(6) 0.0808(7) 0.0121(5) 0.0325(5) 0.0101(5)
S7 0.0592(5) 0.0645(7) 0.0827(7) 0.0142(5) 0.0380(5) 0.0189(5)
S8 0.0694(6) 0.0615(7) 0.0888(7) 0.0124(6) 0.0446(6) 0.0112(5)
S9 0.0558(5) 0.0701(7) 0.0801(7) 0.0131(6) 0.0369(5) 0.0122(5)
S10 0.0692(6) 0.0894(8) 0.1002(8) 0.0134(7) 0.0455(6) -0.0040(6)

loop_
_atom_type_symbol
_atom_type_description
_atom_type_scat_dispersion_real
_atom_type_scat_dispersion_imag
_atom_type_scat_source
C C 0.0033 0.0016 'International Tables Vol C Tables 4.2.6.8 and 6.1.1.4'
H H 0.0000 0.0000 'International Tables Vol C Tables 4.2.6.8 and 6.1.1.4'
Ni Ni 0.3393 1.1124 'International Tables Vol C Tables 4.2.6.8 and 6.1.1.4'
P P 0.1023 0.0942 'International Tables Vol C Tables 4.2.6.8 and 6.1.1.4'
S S 0.1246 0.1234 'International Tables Vol C Tables 4.2.6.8 and 6.1.1.4'

loop_
_geom_angle_atom_site_label_1
_geom_angle_atom_site_label_2
_geom_angle_atom_site_label_3
_geom_angle
S1 C1 S2 124.4(2)
S1 C1 S3 123.7(2)
S2 C1 S3 111.95(18)
C3 C2 S4 120.6(3)
C3 C2 S2 116.3(2)
S4 C2 S2 123.1(2)
C2 C3 S5 121.7(2)
C2 C3 S3 115.4(3)
S5 C3 S3 122.8(2)
C5 C4 S6 121.1(2)
C5 C4 S9 116.4(3)
S6 C4 S9 122.54(19)
C4 C5 S7 121.6(3)
C4 C5 S8 115.6(2)
S7 C5 S8 122.7(2)
S10 C6 S9 123.05(19)
S10 C6 S8 124.4(2)
S9 C6 S8 112.56(18)
C8 C7 C11 118.7(3)
C8 C7 P1 119.1(3)
C11 C7 P1 122.0(3)
C9 C8 C7 120.6(3)
C9 C8 H8 119.7
C7 C8 H8 119.7
C10 C9 C8 120.4(4)
C10 C9 H9 119.8
C8 C9 H9 119.8
C9 C10 C12 120.3(4)
C9 C10 H10 119.8
C12 C10 H10 119.8
C12 C11 C7 119.6(4)
C12 C11 H11 120.2
C7 C11 H11 120.2
C10 C12 C11 120.4(4)
C10 C12 H12 119.8
C11 C12 H12 119.8
C18 C13 C14 120.5(4)
C18 C13 H13 119.7
C14 C13 H13 119.7
C13 C14 C15 120.1(4)
C13 C14 H14 120.0
C15 C14 H14 120.0
C14 C15 C16 119.8(4)
C14 C15 H15 120.1
C16 C15 H15 120.1
C17 C16 C15 119.2(3)
C17 C16 P1 119.5(3)
C15 C16 P1 121.0(3)
C18 C17 C16 120.4(4)
C18 C17 H17 119.8
C16 C17 H17 119.8
C13 C18 C17 120.0(4)
C13 C18 H18 120.0
C17 C18 H18 120.0
C24 C19 C20 119.1(3)
C24 C19 P1 120.4(3)
C20 C19 P1 120.3(3)
C21 C20 C19 120.5(4)
C21 C20 H20 119.8
C19 C20 H20 119.8
C22 C21 C20 119.7(4)
C22 C21 H21 120.2
C20 C21 H21 120.2
C21 C22 C23 120.5(4)
C21 C22 H22 119.8
C23 C22 H22 119.8
C22 C23 C24 120.3(4)
C22 C23 H23 119.9
C24 C23 H23 119.9
C19 C24 C23 119.9(4)
C19 C24 H24 120.1
C23 C24 H24 120.1
C26 C25 P1 115.8(2)
C26 C25 H25A 108.3
P1 C25 H25A 108.3
C26 C25 H25B 108.3
P1 C25 H25B 108.3
H25A C25 H25B 107.4
C25 C26 H26A 109.5
C25 C26 H26B 109.5
H26A C26 H26B 109.5
C25 C26 H26C 109.5
H26A C26 H26C 109.5
H26B C26 H26C 109.5
S6 Ni1 S4 85.70(4)
S6 Ni1 S5 178.05(4)
S4 Ni1 S5 92.98(4)
S6 Ni1 S7 93.00(4)
S4 Ni1 S7 178.69(4)
S5 Ni1 S7 88.31(4)
C16 P1 C19 108.13(16)
C16 P1 C25 111.37(16)
C19 P1 C25 107.93(15)
C16 P1 C7 109.29(16)
C19 P1 C7 112.33(16)
C25 P1 C7 107.82(14)
C1 S2 C2 98.14(17)
C3 S3 C1 98.24(16)
C2 S4 Ni1 102.69(12)
C3 S5 Ni1 101.97(11)
C4 S6 Ni1 102.46(11)
C5 S7 Ni1 101.76(12)
C6 S8 C5 97.58(16)
C6 S9 C4 97.80(16)

loop_
_geom_bond_atom_site_label_1
_geom_bond_atom_site_label_2
_geom_bond_distance
C1 S1 1.630(3)
C1 S2 1.733(3)
C1 S3 1.743(3)
C2 C3 1.366(4)
C2 S4 1.708(3)
C2 S2 1.737(3)
C3 S5 1.716(3)
C3 S3 1.739(3)
C4 C5 1.350(4)
C4 S6 1.716(3)
C4 S9 1.734(3)
C5 S7 1.719(3)
C5 S8 1.749(3)
C6 S10 1.636(3)
C6 S9 1.728(3)
C6 S8 1.730(3)
C7 C8 1.379(4)
C7 C11 1.385(4)
C7 P1 1.791(3)
C8 C9 1.374(4)
C8 H8 0.9300
C9 C10 1.344(5)
C9 H9 0.9300
C10 C12 1.365(5)
C10 H10 0.9300
C11 C12 1.382(5)
C11 H11 0.9300
C12 H12 0.9300
C13 C18 1.367(5)
C13 C14 1.367(5)
C13 H13 0.9300
C14 C15 1.381(5)
C14 H14 0.9300
C15 C16 1.390(4)
C15 H15 0.9300
C16 C17 1.380(4)
C16 P1 1.788(3)
C17 C18 1.376(4)
C17 H17 0.9300
C18 H18 0.9300
C19 C24 1.375(4)
C19 C20 1.387(4)
C19 P1 1.789(3)
C20 C21 1.375(4)
C20 H20 0.9300
C21 C22 1.364(5)
C21 H21 0.9300
C22 C23 1.366(5)
C22 H22 0.9300
C23 C24 1.379(5)
C23 H23 0.9300
C24 H24 0.9300
C25 C26 1.518(4)
C25 P1 1.790(3)
C25 H25A 0.9700
C25 H25B 0.9700
C26 H26A 0.9600
C26 H26B 0.9600
C26 H26C 0.9600
Ni1 S6 2.1551(9)
Ni1 S4 2.1635(11)
Ni1 S5 2.1641(9)
Ni1 S7 2.1697(11)

loop_
_geom_torsion_atom_site_label_1
_geom_torsion_atom_site_label_2
_geom_torsion_atom_site_label_3
_geom_torsion_atom_site_label_4
_geom_torsion
S4 C2 C3 S5 0.0(4)
S2 C2 C3 S5 -178.72(16)
S4 C2 C3 S3 179.33(16)
S2 C2 C3 S3 0.6(3)
S6 C4 C5 S7 0.3(4)
S9 C4 C5 S7 178.68(16)
S6 C4 C5 S8 -179.55(16)
S9 C4 C5 S8 -1.2(3)
C11 C7 C8 C9 0.3(5)
P1 C7 C8 C9 174.9(3)
C7 C8 C9 C10 0.2(6)
C8 C9 C10 C12 -0.6(7)
C8 C7 C11 C12 -0.5(5)
P1 C7 C11 C12 -174.9(3)
C9 C10 C12 C11 0.4(6)
C7 C11 C12 C10 0.2(6)
C18 C13 C14 C15 1.7(6)
C13 C14 C15 C16 -1.5(5)
C14 C15 C16 C17 1.0(5)
C14 C15 C16 P1 174.9(3)
C15 C16 C17 C18 -0.8(5)
P1 C16 C17 C18 -174.8(2)
C14 C13 C18 C17 -1.5(6)
C16 C17 C18 C13 1.1(5)
C24 C19 C20 C21 -1.8(6)
P1 C19 C20 C21 -178.7(3)
C19 C20 C21 C22 -0.8(6)
C20 C21 C22 C23 1.9(7)
C21 C22 C23 C24 -0.4(7)
C20 C19 C24 C23 3.3(6)
P1 C19 C24 C23 -179.9(3)
C22 C23 C24 C19 -2.3(7)
C17 C16 P1 C19 79.5(3)
C15 C16 P1 C19 -94.3(3)
C17 C16 P1 C25 -38.9(3)
C15 C16 P1 C25 147.3(3)
C17 C16 P1 C7 -157.9(2)
C15 C16 P1 C7 28.2(3)
C24 C19 P1 C16 -164.1(3)
C20 C19 P1 C16 12.7(3)
C24 C19 P1 C25 -43.5(4)
C20 C19 P1 C25 133.2(3)
C24 C19 P1 C7 75.2(3)
C20 C19 P1 C7 -108.0(3)
C26 C25 P1 C16 -62.9(3)
C26 C25 P1 C19 178.6(2)
C26 C25 P1 C7 57.0(3)
C8 C7 P1 C16 42.7(3)
C11 C7 P1 C16 -142.9(3)
C8 C7 P1 C19 162.7(3)
C11 C7 P1 C19 -22.9(3)
C8 C7 P1 C25 -78.5(3)
C11 C7 P1 C25 95.9(3)
S1 C1 S2 C2 179.4(2)
S3 C1 S2 C2 -0.1(2)
C3 C2 S2 C1 -0.3(3)
S4 C2 S2 C1 -179.0(2)
C2 C3 S3 C1 -0.6(3)
S5 C3 S3 C1 178.8(2)
S1 C1 S3 C3 -179.1(2)
S2 C1 S3 C3 0.3(2)
C3 C2 S4 Ni1 0.7(3)
S2 C2 S4 Ni1 179.30(17)
S6 Ni1 S4 C2 -179.41(11)
S5 Ni1 S4 C2 -0.85(11)
S7 Ni1 S4 C2 -171(31)
C2 C3 S5 Ni1 -0.6(3)
S3 C3 S5 Ni1 -179.96(16)
S6 Ni1 S5 C3 48.2(13)
S4 Ni1 S5 C3 0.83(11)
S7 Ni1 S5 C3 -179.41(11)
C5 C4 S6 Ni1 1.3(3)
S9 C4 S6 Ni1 -176.99(16)
S4 Ni1 S6 C4 178.01(11)
S5 Ni1 S6 C4 130.5(12)
S7 Ni1 S6 C4 -1.79(11)
C4 C5 S7 Ni1 -1.7(3)
S8 C5 S7 Ni1 178.15(16)
S6 Ni1 S7 C5 1.90(11)
S4 Ni1 S7 C5 -6.9(18)
S5 Ni1 S7 C5 -176.66(11)
S10 C6 S8 C5 177.6(2)
S9 C6 S8 C5 -2.8(2)
C4 C5 S8 C6 2.4(3)
S7 C5 S8 C6 -177.4(2)
S10 C6 S9 C4 -178.1(2)
S8 C6 S9 C4 2.3(2)
C5 C4 S9 C6 -0.7(3)
S6 C4 S9 C6 177.7(2)
